data_7124978
loop_
_publ_author_name
'Hong, Jung-Ho'
'Kurapati, Sathish'
'Jo, Yunhee'
'Shin, June-Ho'
'Cho, Dong-Gyu'

_publ_section_title
;
 Accelerated hydration reaction of an unsymmetrical tolan evidenced by a
 Hg(ii)-trapped macrocycle and its application as a Hg(ii)-selective
 indicator.
;
_journal_issue 71
_journal_name_full 'Chemical communications (Cambridge, England)'
_journal_page_first 10759
_journal_page_last 10762
_journal_paper_doi 10.1039/c6cc06012a
_journal_volume 52
_journal_year 2016
_chemical_formula_moiety 'C25 H25 Cl Hg N2 O3'
_chemical_formula_sum 'C25 H25 Cl Hg N2 O3'
_chemical_formula_weight 637.51
_space_group_crystal_system triclinic
_space_group_IT_number 2
_space_group_name_Hall '-P 1'
_space_group_name_H-M_alt 'P -1'
_atom_sites_solution_hydrogens geom
_atom_sites_solution_primary direct
_atom_sites_solution_secondary difmap
_audit_creation_date 2016-03-08
_audit_creation_method
;
Olex2 1.2
(compiled 2015.09.30 svn.r3233 for OlexSys, GUI svn.r5103)
;
_audit_update_record
;
2016-06-24 deposited with the CCDC.
2016-08-04 downloaded from the CCDC.
;
_cell_angle_alpha 103.8430(10)
_cell_angle_beta 109.6160(10)
_cell_angle_gamma 99.7450(10)
_cell_formula_units_Z 2
_cell_length_a 9.4629(2)
_cell_length_b 11.3500(2)
_cell_length_c 12.3473(3)
_cell_measurement_reflns_used 10200
_cell_measurement_temperature 296(2)
_cell_measurement_theta_max 28
_cell_measurement_theta_min 2
_cell_volume 1166.87(4)
_computing_molecular_graphics 'Olex2 (Dolomanov et al., 2009)'
_computing_publication_material 'Olex2 (Dolomanov et al., 2009)'
_computing_structure_refinement 'XL (Sheldrick, 2008)'
_computing_structure_solution 'olex2.solve (Bourhis et al., 2015)'
_diffrn_ambient_temperature 296.15
_diffrn_measured_fraction_theta_full 0.997
_diffrn_measured_fraction_theta_max 0.994
_diffrn_measurement_device_type 'CCD area detector'
_diffrn_measurement_method 'phi and omega scans'
_diffrn_radiation_monochromator graphite
_diffrn_radiation_type MoK\a
_diffrn_radiation_wavelength 0.71073
_diffrn_reflns_av_R_equivalents 0.0418
_diffrn_reflns_av_unetI/netI 0.0363
_diffrn_reflns_limit_h_max 12
_diffrn_reflns_limit_h_min -12
_diffrn_reflns_limit_k_max 15
_diffrn_reflns_limit_k_min -15
_diffrn_reflns_limit_l_max 16
_diffrn_reflns_limit_l_min -16
_diffrn_reflns_number 21104
_diffrn_reflns_theta_full 26.00
_diffrn_reflns_theta_max 28.27
_diffrn_reflns_theta_min 1.85
_diffrn_source 'fine-focus sealed tube'
_exptl_absorpt_coefficient_mu 6.739
_exptl_absorpt_correction_T_max 0.3187
_exptl_absorpt_correction_T_min 0.1576
_exptl_absorpt_correction_type multi-scan
_exptl_crystal_colour colourless
_exptl_crystal_colour_primary colourless
_exptl_crystal_density_diffrn 1.814
_exptl_crystal_density_method 'not measured'
_exptl_crystal_description block
_exptl_crystal_F_000 620
_exptl_crystal_size_max 0.435
_exptl_crystal_size_mid 0.283
_exptl_crystal_size_min 0.22
_refine_diff_density_max 2.247
_refine_diff_density_min -1.389
_refine_diff_density_rms 0.141
_refine_ls_extinction_coef 0.0023(3)
_refine_ls_extinction_expression Fc^*^=kFc[1+0.001xFc^2^\l^3^/sin(2\q)]^-1/4^
_refine_ls_extinction_method SHELXL
_refine_ls_goodness_of_fit_ref 1.065
_refine_ls_hydrogen_treatment constr
_refine_ls_matrix_type full
_refine_ls_number_parameters 291
_refine_ls_number_reflns 5748
_refine_ls_number_restraints 0
_refine_ls_restrained_S_all 1.065
_refine_ls_R_factor_all 0.0259
_refine_ls_R_factor_gt 0.0250
_refine_ls_shift/su_max 0.003
_refine_ls_shift/su_mean 0.000
_refine_ls_structure_factor_coef Fsqd
_refine_ls_weighting_details 'calc w=1/[\s^2^(Fo^2^)+(0.0234P)^2^+2.2395P] where P=(Fo^2^+2Fc^2^)/3'
_refine_ls_weighting_scheme calc
_refine_ls_wR_factor_gt 0.0589
_refine_ls_wR_factor_ref 0.0593
_reflns_number_gt 5556
_reflns_number_total 5748
_reflns_threshold_expression >2sigma(I)
_cod_data_source_file c6cc06012a2.cif
_cod_data_source_block y2
_cod_depositor_comments
;
The following automatic conversions were performed:

data item '_exptl_absorpt_correction_type' value 'multi scan' was
changed to 'multi-scan' in accordance with the
/home/saulius/struct/COD-crude-data/automatic-downloads/DataCite-retrospective/RSC/depositions/lib/dictionaries/cif_core.dic
dictionary named 'cif_core.dic' version 2.4.2 last updated on
2011-04-26.

Automatic conversion script
Id: cif_fix_values 6909 2019-04-08 15:41:33Z antanas 
;
_cod_original_cell_volume 1166.86(4)
_cod_database_code 7124978
_olex2_refinement_description
;
1. Fixed Uiso
 At 1.2 times of:
  All C(H) groups, All C(H,H) groups, All N(H) groups
 At 1.5 times of:
  All C(H,H,H) groups
2.a Ternary CH refined with riding coordinates:
 C11(H11)
2.b Secondary CH2 refined with riding coordinates:
 C21(H21A,H21B), C22(H22A,H22B), C23(H23A,H23B), C20(H20A,H20B), C24(H24A,H24B)
2.c Aromatic/amide H refined with riding coordinates:
 N2(H2), C1(H1), C14(H14), C8(H8), C17(H17), C15(H15), C3(H3), C9(H9),
 C10(H10), C16(H16), C4(H4)
2.d Idealised Me refined as rotating group:
 C25(H25A,H25B,H25C)
;
_olex2_submission_special_instructions 'No special instructions were received'

loop_
_space_group_symop_id
_space_group_symop_operation_xyz
1 'x, y, z'
2 '-x, -y, -z'

loop_
_atom_site_label
_atom_site_type_symbol
_atom_site_fract_x
_atom_site_fract_y
_atom_site_fract_z
_atom_site_U_iso_or_equiv
_atom_site_adp_type
_atom_site_occupancy
_atom_site_calc_flag
_atom_site_refinement_flags_posn
Hg1 Hg 0.114955(12) 0.172174(9) 0.647958(9) 0.01304(5) Uani 1 d .
Cl1 Cl 0.21204(10) 0.05157(8) 0.52254(8) 0.02380(17) Uani 1 d .
O3 O 0.0801(3) 0.4798(2) 0.7761(2) 0.0182(4) Uani 1 d .
O1 O 0.6961(3) 0.2476(3) 0.8154(2) 0.0344(7) Uani 1 d .
O2 O -0.1503(3) 0.6517(2) 0.4577(2) 0.0229(5) Uani 1 d .
N2 N -0.0729(3) 0.5657(3) 0.6097(2) 0.0175(5) Uani 1 d .
H2 H 0.0002 0.5787 0.6790 0.021 Uiso 1 calc R
N1 N 0.3560(3) 0.2890(3) 0.8534(2) 0.0145(5) Uani 1 d .
C21 C 0.1004(6) 0.8350(5) 0.7551(4) 0.0504(14) Uani 1 d .
H21A H 0.0926 0.7758 0.7993 0.060 Uiso 1 calc R
H21B H 0.0126 0.8708 0.7459 0.060 Uiso 1 calc R
C19 C -0.0576(4) 0.6573(3) 0.5574(3) 0.0179(6) Uani 1 d .
C1 C 0.5644(4) 0.2553(4) 0.7941(3) 0.0234(7) Uani 1 d .
H1 H 0.4954 0.2322 0.7136 0.028 Uiso 1 calc R
C14 C -0.2823(4) 0.2438(3) 0.5733(3) 0.0155(6) Uani 1 d .
H14 H -0.2648 0.1787 0.6052 0.019 Uiso 1 calc R
C7 C 0.1322(4) 0.3125(3) 0.8982(3) 0.0142(6) Uani 1 d .
C12 C -0.0147(3) 0.3748(3) 0.7233(3) 0.0126(5) Uani 1 d .
C5 C 0.3931(4) 0.3754(3) 1.0635(3) 0.0161(6) Uani 1 d .
C6 C 0.2958(4) 0.3257(3) 0.9376(3) 0.0140(6) Uani 1 d .
C8 C 0.0732(4) 0.3462(3) 0.9850(3) 0.0194(6) Uani 1 d .
H8 H -0.0335 0.3362 0.9607 0.023 Uiso 1 calc R
C22 C 0.2489(5) 0.9396(4) 0.8297(3) 0.0314(8) Uani 1 d .
H22A H 0.3360 0.9027 0.8423 0.038 Uiso 1 calc R
H22B H 0.2596 0.9954 0.7828 0.038 Uiso 1 calc R
C17 C -0.3371(4) 0.4351(3) 0.4751(3) 0.0221(7) Uani 1 d .
H17 H -0.3565 0.4989 0.4417 0.027 Uiso 1 calc R
C23 C 0.2617(9) 1.0171(6) 0.9502(5) 0.083(2) Uani 1 d .
H23A H 0.3674 1.0717 0.9914 0.100 Uiso 1 calc R
H23B H 0.1937 1.0715 0.9347 0.100 Uiso 1 calc R
C15 C -0.4252(4) 0.2265(3) 0.4821(3) 0.0214(7) Uani 1 d .
H15 H -0.5022 0.1506 0.4531 0.026 Uiso 1 calc R
C3 C 0.6122(4) 0.3494(3) 1.0129(3) 0.0199(6) Uani 1 d .
H3 H 0.7179 0.3554 1.0347 0.024 Uiso 1 calc R
C13 C -0.1636(3) 0.3562(3) 0.6189(3) 0.0125(5) Uani 1 d .
C9 C 0.1692(4) 0.3954(3) 1.1095(3) 0.0223(7) Uani 1 d .
H9 H 0.1251 0.4171 1.1657 0.027 Uiso 1 calc R
C10 C 0.3267(4) 0.4115(3) 1.1488(3) 0.0203(7) Uani 1 d .
H10 H 0.3897 0.4459 1.2311 0.024 Uiso 1 calc R
C11 C 0.0210(4) 0.2667(3) 0.7658(3) 0.0131(6) Uani 1 d .
H11 H -0.0760 0.2100 0.7560 0.016 Uiso 1 calc R
C16 C -0.4525(4) 0.3230(3) 0.4345(3) 0.0254(7) Uani 1 d .
H16 H -0.5493 0.3125 0.3747 0.030 Uiso 1 calc R
C20 C 0.0879(5) 0.7650(4) 0.6331(3) 0.0307(9) Uani 1 d .
H20A H 0.1776 0.7317 0.6426 0.037 Uiso 1 calc R
H20B H 0.0934 0.8242 0.5886 0.037 Uiso 1 calc R
C4 C 0.5545(4) 0.3886(3) 1.0988(3) 0.0195(6) Uani 1 d .
H4 H 0.6213 0.4239 1.1802 0.023 Uiso 1 calc R
C18 C -0.1916(4) 0.4529(3) 0.5661(3) 0.0145(6) Uani 1 d .
C2 C 0.5077(4) 0.2999(3) 0.8908(3) 0.0174(6) Uani 1 d .
C25 C -0.2596(9) -0.0490(5) 0.8421(5) 0.0670(18) Uani 1 d .
H25A H -0.1776 -0.0898 0.8475 0.101 Uiso 1 calc GR
H25B H -0.2619 0.0007 0.7889 0.101 Uiso 1 calc GR
H25C H -0.3578 -0.1117 0.8106 0.101 Uiso 1 calc GR
C24 C -0.2305(10) 0.0355(7) -0.0332(5) 0.081(2) Uani 1 d .
H24A H -0.1216 0.0832 0.0040 0.097 Uiso 1 calc R
H24B H -0.2914 0.0956 -0.0442 0.097 Uiso 1 calc R

loop_
_atom_site_aniso_label
_atom_site_aniso_U_11
_atom_site_aniso_U_22
_atom_site_aniso_U_33
_atom_site_aniso_U_23
_atom_site_aniso_U_13
_atom_site_aniso_U_12
Hg1 0.01314(7) 0.01067(7) 0.01314(7) 0.00085(4) 0.00453(5) 0.00334(4)
Cl1 0.0217(4) 0.0166(4) 0.0281(4) -0.0051(3) 0.0134(3) 0.0027(3)
O3 0.0162(11) 0.0149(11) 0.0163(10) 0.0017(8) 0.0010(9) 0.0015(9)
O1 0.0185(13) 0.0588(19) 0.0264(13) 0.0096(13) 0.0105(11) 0.0139(13)
O2 0.0277(13) 0.0212(12) 0.0187(11) 0.0090(9) 0.0071(10) 0.0041(10)
N2 0.0177(13) 0.0153(13) 0.0134(12) 0.0040(10) 0.0016(10) -0.0003(10)
N1 0.0124(12) 0.0159(12) 0.0129(11) 0.0027(9) 0.0039(10) 0.0034(10)
C21 0.059(3) 0.039(3) 0.033(2) -0.0138(19) 0.028(2) -0.019(2)
C19 0.0235(16) 0.0165(15) 0.0149(14) 0.0044(12) 0.0094(13) 0.0052(13)
C1 0.0147(15) 0.0332(19) 0.0189(15) 0.0046(14) 0.0059(13) 0.0051(14)
C14 0.0162(15) 0.0128(14) 0.0150(13) 0.0032(11) 0.0046(12) 0.0029(12)
C7 0.0144(14) 0.0142(14) 0.0131(13) 0.0037(11) 0.0038(11) 0.0056(11)
C12 0.0114(13) 0.0135(14) 0.0117(13) 0.0014(11) 0.0049(11) 0.0033(11)
C5 0.0183(15) 0.0150(15) 0.0142(14) 0.0049(11) 0.0043(12) 0.0061(12)
C6 0.0138(14) 0.0135(14) 0.0149(14) 0.0051(11) 0.0046(12) 0.0053(11)
C8 0.0170(15) 0.0265(17) 0.0178(15) 0.0067(13) 0.0084(13) 0.0108(13)
C22 0.037(2) 0.0217(18) 0.0258(18) 0.0058(15) 0.0074(16) -0.0026(16)
C17 0.0199(16) 0.0198(16) 0.0219(16) 0.0094(13) 0.0007(13) 0.0049(13)
C23 0.113(6) 0.047(3) 0.044(3) -0.018(3) 0.031(4) -0.044(4)
C15 0.0165(15) 0.0187(16) 0.0212(16) 0.0048(13) 0.0020(13) -0.0017(12)
C3 0.0112(14) 0.0229(17) 0.0200(15) 0.0039(13) 0.0022(12) 0.0033(12)
C13 0.0123(13) 0.0132(14) 0.0100(12) 0.0005(10) 0.0036(11) 0.0043(11)
C9 0.0267(18) 0.0290(18) 0.0161(15) 0.0066(13) 0.0122(14) 0.0131(15)
C10 0.0247(17) 0.0237(17) 0.0112(13) 0.0044(12) 0.0048(13) 0.0096(14)
C11 0.0126(13) 0.0136(14) 0.0140(13) 0.0038(11) 0.0061(11) 0.0047(11)
C16 0.0166(16) 0.0265(18) 0.0233(16) 0.0086(14) -0.0023(13) 0.0018(14)
C20 0.038(2) 0.0251(19) 0.0186(16) 0.0048(14) 0.0085(15) -0.0092(16)
C4 0.0171(15) 0.0211(16) 0.0131(14) 0.0032(12) 0.0001(12) 0.0024(13)
C18 0.0147(14) 0.0142(14) 0.0125(13) 0.0023(11) 0.0047(11) 0.0027(11)
C2 0.0160(15) 0.0178(15) 0.0178(14) 0.0042(12) 0.0073(12) 0.0037(12)
C25 0.115(6) 0.044(3) 0.033(3) -0.001(2) 0.027(3) 0.020(3)
C24 0.107(6) 0.073(4) 0.029(3) -0.007(3) 0.022(3) -0.018(4)

loop_
_atom_type_symbol
_atom_type_description
_atom_type_scat_dispersion_real
_atom_type_scat_dispersion_imag
_atom_type_scat_source
C C 0.0033 0.0016 'International Tables Vol C Tables 4.2.6.8 and 6.1.1.4'
H H 0.0000 0.0000 'International Tables Vol C Tables 4.2.6.8 and 6.1.1.4'
Cl Cl 0.1484 0.1585 'International Tables Vol C Tables 4.2.6.8 and 6.1.1.4'
Hg Hg -2.3894 9.2266 'International Tables Vol C Tables 4.2.6.8 and 6.1.1.4'
N N 0.0061 0.0033 'International Tables Vol C Tables 4.2.6.8 and 6.1.1.4'
O O 0.0106 0.0060 'International Tables Vol C Tables 4.2.6.8 and 6.1.1.4'

loop_
_geom_angle_atom_site_label_1
_geom_angle_atom_site_label_2
_geom_angle_atom_site_label_3
_geom_angle
_geom_angle_site_symmetry_1
_geom_angle_site_symmetry_3
Cl1 Hg1 N1 105.10(6) . .
C11 Hg1 Cl1 174.81(8) . .
C11 Hg1 N1 75.41(10) . .
C19 N2 H2 115.6 . .
C19 N2 C18 128.9(3) . .
C18 N2 H2 115.6 . .
C6 N1 Hg1 105.67(19) . .
C2 N1 Hg1 134.6(2) . .
C2 N1 C6 118.7(3) . .
H21A C21 H21B 107.6 . .
C22 C21 H21A 108.6 . .
C22 C21 H21B 108.6 . .
C20 C21 H21A 108.6 . .
C20 C21 H21B 108.6 . .
C20 C21 C22 114.8(4) . .
O2 C19 N2 123.6(3) . .
O2 C19 C20 123.4(3) . .
N2 C19 C20 113.0(3) . .
O1 C1 H1 118.5 . .
O1 C1 C2 122.9(3) . .
C2 C1 H1 118.5 . .
C15 C14 H14 119.0 . .
C15 C14 C13 121.9(3) . .
C13 C14 H14 119.0 . .
C6 C7 C11 123.6(3) . .
C8 C7 C6 118.0(3) . .
C8 C7 C11 118.4(3) . .
O3 C12 C13 120.7(3) . .
O3 C12 C11 118.9(3) . .
C11 C12 C13 120.5(3) . .
C10 C5 C6 119.6(3) . .
C4 C5 C6 118.3(3) . .
C4 C5 C10 122.0(3) . .
N1 C6 C7 119.0(3) . .
N1 C6 C5 121.0(3) . .
C5 C6 C7 120.0(3) . .
C7 C8 H8 119.0 . .
C7 C8 C9 122.1(3) . .
C9 C8 H8 119.0 . .
C21 C22 H22A 108.2 . .
C21 C22 H22B 108.2 . .
H22A C22 H22B 107.4 . .
C23 C22 C21 116.3(4) . .
C23 C22 H22A 108.2 . .
C23 C22 H22B 108.2 . .
C16 C17 H17 119.8 . .
C16 C17 C18 120.3(3) . .
C18 C17 H17 119.8 . .
C22 C23 H23A 106.6 . .
C22 C23 H23B 106.6 . .
H23A C23 H23B 106.6 . .
C24 C23 C22 122.9(5) 2_566 .
C24 C23 H23A 106.6 2_566 .
C24 C23 H23B 106.6 2_566 .
C14 C15 H15 120.3 . .
C16 C15 C14 119.4(3) . .
C16 C15 H15 120.3 . .
C4 C3 H3 120.9 . .
C4 C3 C2 118.3(3) . .
C2 C3 H3 120.9 . .
C14 C13 C12 120.4(3) . .
C14 C13 C18 117.9(3) . .
C18 C13 C12 121.6(3) . .
C8 C9 H9 119.6 . .
C10 C9 C8 120.7(3) . .
C10 C9 H9 119.6 . .
C5 C10 H10 120.2 . .
C9 C10 C5 119.5(3) . .
C9 C10 H10 120.2 . .
Hg1 C11 H11 109.3 . .
C7 C11 Hg1 113.1(2) . .
C7 C11 H11 109.3 . .
C12 C11 Hg1 104.93(19) . .
C12 C11 C7 110.9(2) . .
C12 C11 H11 109.3 . .
C17 C16 H16 119.7 . .
C15 C16 C17 120.7(3) . .
C15 C16 H16 119.7 . .
C21 C20 C19 116.0(3) . .
C21 C20 H20A 108.3 . .
C21 C20 H20B 108.3 . .
C19 C20 H20A 108.3 . .
C19 C20 H20B 108.3 . .
H20A C20 H20B 107.4 . .
C5 C4 H4 120.2 . .
C3 C4 C5 119.6(3) . .
C3 C4 H4 120.2 . .
N2 C18 C13 118.7(3) . .
C17 C18 N2 121.6(3) . .
C17 C18 C13 119.7(3) . .
N1 C2 C1 115.7(3) . .
N1 C2 C3 124.0(3) . .
C3 C2 C1 120.3(3) . .
H25A C25 H25B 109.5 . .
H25A C25 H25C 109.5 . .
H25B C25 H25C 109.5 . .
C24 C25 H25A 109.5 1_556 .
C24 C25 H25B 109.5 1_556 .
C24 C25 H25C 109.5 1_556 .
C23 C24 C25 119.8(6) 2_566 1_554
C23 C24 H24A 107.4 2_566 .
C23 C24 H24B 107.4 2_566 .
C25 C24 H24A 107.4 1_554 .
C25 C24 H24B 107.4 1_554 .
H24A C24 H24B 106.9 . .

loop_
_geom_bond_atom_site_label_1
_geom_bond_atom_site_label_2
_geom_bond_distance
_geom_bond_site_symmetry_2
Hg1 Cl1 2.3414(8) .
Hg1 N1 2.623(3) .
Hg1 C11 2.122(3) .
O3 C12 1.235(4) .
O1 C1 1.208(4) .
O2 C19 1.229(4) .
N2 H2 0.8600 .
N2 C19 1.361(4) .
N2 C18 1.403(4) .
N1 C6 1.360(4) .
N1 C2 1.325(4) .
C21 H21A 0.9700 .
C21 H21B 0.9700 .
C21 C22 1.508(6) .
C21 C20 1.479(5) .
C19 C20 1.511(5) .
C1 H1 0.9300 .
C1 C2 1.483(5) .
C14 H14 0.9300 .
C14 C15 1.385(4) .
C14 C13 1.398(4) .
C7 C6 1.428(4) .
C7 C8 1.373(4) .
C7 C11 1.517(4) .
C12 C13 1.497(4) .
C12 C11 1.492(4) .
C5 C6 1.423(4) .
C5 C10 1.413(4) .
C5 C4 1.410(4) .
C8 H8 0.9300 .
C8 C9 1.407(5) .
C22 H22A 0.9700 .
C22 H22B 0.9700 .
C22 C23 1.490(7) .
C17 H17 0.9300 .
C17 C16 1.386(5) .
C17 C18 1.400(4) .
C23 H23A 0.9700 .
C23 H23B 0.9700 .
C23 C24 1.388(8) 2_566
C15 H15 0.9300 .
C15 C16 1.383(5) .
C3 H3 0.9300 .
C3 C4 1.367(5) .
C3 C2 1.404(4) .
C13 C18 1.422(4) .
C9 H9 0.9300 .
C9 C10 1.367(5) .
C10 H10 0.9300 .
C11 H11 0.9800 .
C16 H16 0.9300 .
C20 H20A 0.9700 .
C20 H20B 0.9700 .
C4 H4 0.9300 .
C25 H25A 0.9600 .
C25 H25B 0.9600 .
C25 H25C 0.9600 .
C25 C24 1.512(7) 1_556
C24 C23 1.388(8) 2_566
C24 C25 1.512(7) 1_554
C24 H24A 0.9700 .
C24 H24B 0.9700 .

loop_
_geom_torsion_atom_site_label_1
_geom_torsion_atom_site_label_2
_geom_torsion_atom_site_label_3
_geom_torsion_atom_site_label_4
_geom_torsion
_geom_torsion_site_symmetry_4
Hg1 N1 C6 C7 -8.9(3) .
Hg1 N1 C6 C5 170.4(2) .
Hg1 N1 C2 C1 12.1(5) .
Hg1 N1 C2 C3 -167.8(2) .
Cl1 Hg1 N1 C6 -160.96(18) .
Cl1 Hg1 N1 C2 6.9(3) .
Cl1 Hg1 C11 C7 81.5(10) .
Cl1 Hg1 C11 C12 -157.5(8) .
O3 C12 C13 C14 -168.7(3) .
O3 C12 C13 C18 8.9(4) .
O3 C12 C11 Hg1 -97.6(3) .
O3 C12 C11 C7 24.8(4) .
O1 C1 C2 N1 -172.4(4) .
O1 C1 C2 C3 7.5(6) .
O2 C19 C20 C21 121.0(4) .
N2 C19 C20 C21 -60.8(5) .
N1 Hg1 C11 C7 -14.9(2) .
N1 Hg1 C11 C12 106.1(2) .
C21 C22 C23 C24 49.0(11) 2_566
C19 N2 C18 C17 -18.6(5) .
C19 N2 C18 C13 163.3(3) .
C14 C15 C16 C17 1.6(6) .
C14 C13 C18 N2 -179.1(3) .
C14 C13 C18 C17 2.7(4) .
C7 C8 C9 C10 0.0(5) .
C12 C13 C18 N2 3.2(4) .
C12 C13 C18 C17 -175.0(3) .
C6 N1 C2 C1 178.7(3) .
C6 N1 C2 C3 -1.2(5) .
C6 C7 C8 C9 1.5(5) .
C6 C7 C11 Hg1 17.7(4) .
C6 C7 C11 C12 -99.9(3) .
C6 C5 C10 C9 1.6(5) .
C6 C5 C4 C3 -2.5(5) .
C8 C7 C6 N1 177.8(3) .
C8 C7 C6 C5 -1.5(4) .
C8 C7 C11 Hg1 -164.0(2) .
C8 C7 C11 C12 78.4(4) .
C8 C9 C10 C5 -1.6(5) .
C22 C21 C20 C19 178.4(4) .
C15 C14 C13 C12 175.8(3) .
C15 C14 C13 C18 -1.9(5) .
C13 C14 C15 C16 -0.3(5) .
C13 C12 C11 Hg1 82.8(3) .
C13 C12 C11 C7 -154.8(3) .
C10 C5 C6 N1 -179.3(3) .
C10 C5 C6 C7 0.0(4) .
C10 C5 C4 C3 178.4(3) .
C11 Hg1 N1 C6 13.70(19) .
C11 Hg1 N1 C2 -178.5(3) .
C11 C7 C6 N1 -3.8(4) .
C11 C7 C6 C5 176.8(3) .
C11 C7 C8 C9 -176.9(3) .
C11 C12 C13 C14 10.9(4) .
C11 C12 C13 C18 -171.5(3) .
C16 C17 C18 N2 -179.5(3) .
C16 C17 C18 C13 -1.4(5) .
C20 C21 C22 C23 176.6(5) .
C4 C5 C6 N1 1.6(4) .
C4 C5 C6 C7 -179.1(3) .
C4 C5 C10 C9 -179.4(3) .
C4 C3 C2 N1 0.2(5) .
C4 C3 C2 C1 -179.6(3) .
C18 N2 C19 O2 -1.6(5) .
C18 N2 C19 C20 -179.8(3) .
C18 C17 C16 C15 -0.8(6) .
C2 N1 C6 C7 -179.1(3) .
C2 N1 C6 C5 0.3(4) .
C2 C3 C4 C5 1.7(5) .
